data_1557772
loop_
_publ_author_name
'Tashiro, Shohei'
'Umeki, Tsutomu'
'Kubota, Ryou'
'Shionoya, Mitsuhiko'

_publ_section_title
;
 Face-selective adsorption of a prochiral compound on the chiral
 pore-surface of a metal-macrocycle framework (MMF) directed towards
 stereoselective reactions.
;
_journal_name_full 'Faraday discussions'
_journal_page_first 197
_journal_page_last 209
_journal_paper_doi 10.1039/d0fd00019a
_journal_volume 225
_journal_year 2021
_chemical_formula_moiety '2(C42 H42 Cl6 N6 Pd3), 0.752(C8 H7 O2), 3(C2 H3 N), 1.236(O)'
_chemical_formula_sum 'C95.93 H98.19 Cl12 N15 O2.74 Pd6'
_chemical_formula_weight 2568.96
_space_group_crystal_system monoclinic
_space_group_IT_number 14
_space_group_name_Hall '-P 2ybc'
_space_group_name_H-M_alt 'P 1 21/c 1'
_atom_sites_solution_hydrogens geom
_atom_sites_solution_primary direct
_atom_sites_solution_secondary difmap
_audit_update_record
;
2019-12-27 deposited with the CCDC.	2020-04-09 downloaded from the CCDC.
;
_cell_angle_alpha 90.0000
_cell_angle_beta 91.0232(10)
_cell_angle_gamma 90.0000
_cell_formula_units_Z 4
_cell_length_a 19.5269(16)
_cell_length_b 51.758(4)
_cell_length_c 14.2813(12)
_cell_measurement_reflns_used 23294
_cell_measurement_temperature 94
_cell_measurement_theta_max 27.32
_cell_measurement_theta_min 3.00
_cell_volume 14431(2)
_computing_cell_refinement 'RAPID AUTO'
_computing_data_collection 'RAPID AUTO (Rigaku, ????)'
_computing_data_reduction 'RAPID AUTO'
_computing_molecular_graphics 'CrystalStructure 4.2.5'
_computing_publication_material 'CrystalStructure 4.2.5 (Rigaku, 2017)'
_computing_structure_refinement 'SHELXL Version 2017/1 (Sheldrick, 2008)'
_computing_structure_solution 'SHELXS97 (Sheldrick, 2008)'
_diffrn_ambient_temperature 94
_diffrn_detector_area_resol_mean 10.000
_diffrn_measured_fraction_theta_full 0.997
_diffrn_measured_fraction_theta_max 0.997
_diffrn_measurement_device_type 'Rigaku R-AXIS RAPID'
_diffrn_measurement_method \w
_diffrn_radiation_type 'Mo K\a'
_diffrn_radiation_wavelength 0.71075
_diffrn_reflns_av_R_equivalents 0.1189
_diffrn_reflns_Laue_measured_fraction_full 0.997
_diffrn_reflns_Laue_measured_fraction_max 0.997
_diffrn_reflns_limit_h_max 23
_diffrn_reflns_limit_h_min -23
_diffrn_reflns_limit_k_max 61
_diffrn_reflns_limit_k_min -61
_diffrn_reflns_limit_l_max 16
_diffrn_reflns_limit_l_min -16
_diffrn_reflns_number 93644
_diffrn_reflns_point_group_measured_fraction_full 0.997
_diffrn_reflns_point_group_measured_fraction_max 0.997
_diffrn_reflns_theta_full 25.000
_diffrn_reflns_theta_max 25.000
_diffrn_reflns_theta_min 2.996
_diffrn_standards_number 0
_exptl_absorpt_coefficient_mu 0.994
_exptl_absorpt_correction_T_max 0.952
_exptl_absorpt_correction_T_min 0.064
_exptl_absorpt_correction_type multi-scan
_exptl_absorpt_process_details 'ABSCOR (Rigaku, 1995)'
_exptl_crystal_colour yellow
_exptl_crystal_density_diffrn 1.182
_exptl_crystal_density_method 'not measured'
_exptl_crystal_description platelet
_exptl_crystal_F_000 5122.76
_exptl_crystal_size_max 0.430
_exptl_crystal_size_mid 0.180
_exptl_crystal_size_min 0.050
_refine_diff_density_max 1.60
_refine_diff_density_min -1.85
_refine_ls_extinction_method none
_refine_ls_goodness_of_fit_ref 1.183
_refine_ls_hydrogen_treatment constr
_refine_ls_number_parameters 1130
_refine_ls_number_reflns 25302
_refine_ls_number_restraints 138
_refine_ls_R_factor_all 0.1962
_refine_ls_R_factor_gt 0.1187
_refine_ls_shift/su_max 0.038
_refine_ls_structure_factor_coef Fsqd
_refine_ls_weighting_details 'w = 1/[\s^2^(Fo^2^)+(0.2000P)^2^] where P=(Fo^2^+2Fc^2^)/3'
_refine_ls_weighting_scheme calc
_refine_ls_wR_factor_gt 0.3220
_refine_ls_wR_factor_ref 0.3931
_reflns_Friedel_coverage 0.000
_reflns_number_gt 12006
_reflns_number_total 25302
_reflns_threshold_expression F^2^>2.0\s(F^2^)
_cod_data_source_file d0fd00019a1.cif
_cod_data_source_block HAP@MMF
_cod_depositor_comments 'Adding full bibliography for 1557771--1557774.cif.'
_cod_database_code 1557772

loop_
_space_group_symop_id
_space_group_symop_operation_xyz
1 +X,+Y,+Z
2 -X,1/2+Y,1/2-Z
3 -X,-Y,-Z
4 +X,-1/2-Y,-1/2+Z

loop_
_atom_site_label
_atom_site_type_symbol
_atom_site_fract_x
_atom_site_fract_y
_atom_site_fract_z
_atom_site_U_iso_or_equiv
_atom_site_adp_type
_atom_site_occupancy
_atom_site_site_symmetry_order
_atom_site_calc_flag
_atom_site_refinement_flags_posn
_atom_site_refinement_flags_adp
_atom_site_refinement_flags_occupancy
_atom_site_disorder_assembly
_atom_site_disorder_group
Pd1 Pd 0.91897(5) 0.48769(2) -0.01419(5) 0.0637(3) Uani 1 1 d . . . . .
Pd2 Pd 0.47132(5) 0.48543(2) 0.17251(6) 0.0674(3) Uani 1 1 d . . . . .
Pd3 Pd 0.79239(6) 0.51966(2) 0.59712(6) 0.0757(3) Uani 1 1 d . . . . .
Cl1 Cl 0.91865(17) 0.53185(6) 0.01192(18) 0.0702(8) Uani 1 1 d . . . . .
Cl2 Cl 0.92511(17) 0.49166(6) -0.17501(17) 0.0716(8) Uani 1 1 d . . . . .
Cl3 Cl 0.49987(18) 0.52537(6) 0.1131(2) 0.0740(9) Uani 1 1 d . . . . .
Cl4 Cl 0.37932(18) 0.50214(7) 0.2517(2) 0.0773(9) Uani 1 1 d . . . . .
Cl5 Cl 0.7172(2) 0.55265(7) 0.5672(2) 0.0870(10) Uani 1 1 d . . . . .
Cl6 Cl 0.8792(2) 0.54799(8) 0.6286(2) 0.0946(11) Uani 1 1 d . . . . .
N1 N 0.9273(5) 0.48089(19) 0.1256(6) 0.065(3) Uani 1 1 d . . . . .
H1N H 0.964572 0.492155 0.151769 0.078 Uiso 1 1 calc R U . . .
N2 N 0.9125(5) 0.44850(19) -0.0267(6) 0.070(3) Uani 1 1 d . . . . .
H2N H 0.947971 0.443724 -0.073319 0.084 Uiso 1 1 calc R U . . .
N3 N 0.5493(6) 0.4688(2) 0.1031(7) 0.076(3) Uani 1 1 d . . . . .
H3N H 0.547592 0.475398 0.037212 0.091 Uiso 1 1 calc R U . . .
N4 N 0.4530(6) 0.44794(19) 0.2184(6) 0.069(3) Uani 1 1 d . . . . .
H4N H 0.404426 0.444076 0.200004 0.083 Uiso 1 1 calc R U . . .
N5 N 0.7197(5) 0.4929(2) 0.5659(6) 0.068(3) Uani 1 1 d . . . . .
H5N H 0.675940 0.498226 0.595522 0.082 Uiso 1 1 calc R U . . .
N6 N 0.8514(6) 0.4893(2) 0.6302(6) 0.079(3) Uani 1 1 d . . . . .
H6N H 0.866752 0.492434 0.696382 0.095 Uiso 1 1 calc R U . . .
C1 C 0.9479(7) 0.4544(3) 0.1374(8) 0.073(3) Uani 1 1 d . . . . .
C2 C 0.9773(7) 0.4452(3) 0.2198(7) 0.073(4) Uani 1 1 d . . . . .
H2A H 0.985357 0.456829 0.270223 0.087 Uiso 1 1 calc R U . . .
C3 C 0.9944(7) 0.4209(3) 0.2299(8) 0.077(4) Uani 1 1 d . . . . .
H3A H 1.016487 0.415443 0.286426 0.093 Uiso 1 1 calc R U . . .
C4 C 0.9806(8) 0.4023(3) 0.1581(10) 0.092(4) Uani 1 1 d . . . . .
H4A H 0.989649 0.384447 0.167294 0.111 Uiso 1 1 calc R U . . .
C5 C 0.9528(7) 0.4118(3) 0.0720(8) 0.076(4) Uani 1 1 d . . . . .
H5A H 0.945244 0.400513 0.020443 0.091 Uiso 1 1 calc R U . . .
C6 C 0.9374(6) 0.4369(2) 0.0649(7) 0.063(3) Uani 1 1 d . . . . .
C7 C 0.8477(6) 0.4380(2) -0.0651(7) 0.064(3) Uani 1 1 d . . . . .
H7A H 0.849675 0.418893 -0.064543 0.077 Uiso 1 1 calc R U . . .
H7B H 0.841562 0.443697 -0.130907 0.077 Uiso 1 1 calc R U . . .
C8 C 0.7884(7) 0.4468(2) -0.0098(7) 0.067(3) Uani 1 1 d . . . . .
C9 C 0.7497(7) 0.4675(3) -0.0388(8) 0.074(4) Uani 1 1 d . . . . .
H9A H 0.760515 0.475085 -0.097214 0.088 Uiso 1 1 calc R U . . .
C10 C 0.7679(7) 0.4351(3) 0.0746(8) 0.073(3) Uani 1 1 d . . . . .
H10A H 0.791790 0.420412 0.097590 0.087 Uiso 1 1 calc R U . . .
C11 C 0.6975(8) 0.4779(3) 0.0089(8) 0.079(4) Uani 1 1 d . . . . .
H11A H 0.674090 0.492722 -0.014208 0.095 Uiso 1 1 calc R U . . .
C12 C 0.7137(7) 0.4448(3) 0.1240(8) 0.071(3) Uani 1 1 d . . . . .
H12A H 0.700114 0.436580 0.180192 0.085 Uiso 1 1 calc R U . . .
C13 C 0.6789(7) 0.4665(3) 0.0922(8) 0.074(4) Uani 1 1 d . . . . .
C14 C 0.6159(7) 0.4769(3) 0.1455(8) 0.070(3) Uani 1 1 d . . . . .
H14A H 0.618423 0.470728 0.211018 0.084 Uiso 1 1 calc R U . . .
H14B H 0.617833 0.496034 0.146783 0.084 Uiso 1 1 calc R U . . .
C15 C 0.5371(8) 0.4409(2) 0.0998(8) 0.071(3) Uani 1 1 d . . . . .
C16 C 0.5737(7) 0.4256(3) 0.0367(9) 0.081(4) Uani 1 1 d . . . . .
H16 H 0.602746 0.432782 -0.009174 0.098 Uiso 1 1 calc R U . . .
C17 C 0.5637(11) 0.3983(3) 0.0469(13) 0.114(6) Uani 1 1 d . . . . .
H17 H 0.586944 0.386793 0.006516 0.137 Uiso 1 1 calc R U . . .
C18 C 0.5215(9) 0.3885(3) 0.1133(12) 0.092(4) Uani 1 1 d . . . . .
H18 H 0.518336 0.370304 0.120269 0.110 Uiso 1 1 calc R U . . .
C19 C 0.4841(8) 0.4038(3) 0.1694(10) 0.088(4) Uani 1 1 d . . . . .
H19 H 0.451799 0.396850 0.211421 0.106 Uiso 1 1 calc R U . . .
C20 C 0.4951(7) 0.4304(3) 0.1628(10) 0.077(4) Uani 1 1 d . . . . .
C21 C 0.4576(7) 0.4438(3) 0.3200(8) 0.079(4) Uani 1 1 d . . . . .
H21A H 0.457014 0.425071 0.333209 0.095 Uiso 1 1 calc R U . . .
H21B H 0.417209 0.451684 0.349738 0.095 Uiso 1 1 calc R U . . .
C22 C 0.5231(7) 0.4557(3) 0.3628(9) 0.080(4) Uani 1 1 d . . . . .
C23 C 0.5242(7) 0.4813(3) 0.3940(8) 0.071(3) Uani 1 1 d . . . . .
H23 H 0.483130 0.491162 0.393836 0.085 Uiso 1 1 calc R U . . .
C24 C 0.5849(7) 0.4414(3) 0.3651(8) 0.075(4) Uani 1 1 d . . . . .
H24 H 0.584785 0.423914 0.344999 0.091 Uiso 1 1 calc R U . . .
C25 C 0.5847(7) 0.4922(3) 0.4251(8) 0.080(4) Uani 1 1 d . . . . .
H25 H 0.585009 0.509564 0.446215 0.096 Uiso 1 1 calc R U . . .
C26 C 0.6478(8) 0.4531(3) 0.3974(8) 0.078(4) Uani 1 1 d . . . . .
H26 H 0.689560 0.443645 0.398794 0.094 Uiso 1 1 calc R U . . .
C27 C 0.6451(7) 0.4782(3) 0.4260(8) 0.074(4) Uani 1 1 d . . . . .
C28 C 0.7084(7) 0.4919(3) 0.4611(7) 0.073(3) Uani 1 1 d . . . . .
H28A H 0.706838 0.509872 0.437378 0.087 Uiso 1 1 calc R U . . .
H28B H 0.748632 0.483441 0.433132 0.087 Uiso 1 1 calc R U . . .
C29 C 0.7429(5) 0.4672(2) 0.6094(6) 0.050(3) Uani 1 1 d . . . . .
C30 C 0.6966(9) 0.4477(3) 0.6144(8) 0.089(4) Uani 1 1 d . . . . .
H30 H 0.650745 0.449492 0.591802 0.106 Uiso 1 1 calc R U . . .
C31 C 0.7217(9) 0.4241(3) 0.6564(11) 0.098(5) Uani 1 1 d . . . . .
H31 H 0.691783 0.409832 0.665261 0.117 Uiso 1 1 calc R U . . .
C32 C 0.7891(9) 0.4225(3) 0.6830(9) 0.084(4) Uani 1 1 d . . . . .
H32 H 0.805455 0.406898 0.710670 0.101 Uiso 1 1 calc R U . . .
C33 C 0.8319(8) 0.4416(3) 0.6719(8) 0.090(5) Uani 1 1 d . . . . .
H33 H 0.878815 0.439282 0.688583 0.108 Uiso 1 1 calc R U . . .
C34 C 0.8089(8) 0.4667(3) 0.6340(8) 0.080(4) Uani 1 1 d . . . . .
C35 C 0.9173(7) 0.4852(3) 0.5762(7) 0.077(4) Uani 1 1 d . . . . .
H35A H 0.938128 0.468389 0.593622 0.092 Uiso 1 1 calc R U . . .
H35B H 0.950593 0.499049 0.591666 0.092 Uiso 1 1 calc R U . . .
C36 C 0.8995(7) 0.4856(3) 0.4702(8) 0.069(3) Uani 1 1 d . . . . .
C37 C 0.9113(7) 0.5079(3) 0.4218(8) 0.073(3) Uani 1 1 d . . . . .
H37 H 0.928769 0.522727 0.453345 0.087 Uiso 1 1 calc R U . . .
C38 C 0.8716(7) 0.4636(3) 0.4241(8) 0.076(4) Uani 1 1 d . . . . .
H38 H 0.862643 0.448069 0.457386 0.091 Uiso 1 1 calc R U . . .
C39 C 0.8976(7) 0.5087(2) 0.3260(7) 0.071(3) Uani 1 1 d . . . . .
H39 H 0.906975 0.523959 0.291388 0.085 Uiso 1 1 calc R U . . .
C40 C 0.8581(8) 0.4656(3) 0.3290(8) 0.082(4) Uani 1 1 d . . . . .
H40 H 0.839794 0.450982 0.296795 0.098 Uiso 1 1 calc R U . . .
C41 C 0.8698(6) 0.4870(3) 0.2806(7) 0.067(3) Uani 1 1 d . . . . .
C42 C 0.8615(6) 0.4872(2) 0.1765(7) 0.067(3) Uani 1 1 d . . . . .
H42A H 0.845107 0.504410 0.156207 0.080 Uiso 1 1 calc R U . . .
H42B H 0.826024 0.474374 0.158150 0.080 Uiso 1 1 calc R U . . .
Pd4 Pd 0.92790(6) 0.57787(2) 0.27891(6) 0.0760(3) Uani 1 1 d . . . . .
Pd5 Pd 0.68516(8) 0.65999(2) -0.26003(10) 0.1021(5) Uani 1 1 d . . . . .
Pd6 Pd 0.82165(15) 0.74822(3) 0.19839(15) 0.1855(11) Uani 1 1 d . . . . .
Cl7 Cl 0.9885(2) 0.57744(8) 0.4186(2) 0.0937(11) Uani 1 1 d . . . . .
Cl8 Cl 1.02305(19) 0.58583(7) 0.1921(2) 0.0822(10) Uani 1 1 d . . . . .
Cl9 Cl 0.5783(3) 0.64564(8) -0.3019(3) 0.1191(15) Uani 1 1 d . . . . .
Cl10 Cl 0.6442(3) 0.70056(8) -0.2290(4) 0.1415(19) Uani 1 1 d . . . . .
Cl11 Cl 0.8227(6) 0.78749(11) 0.1234(5) 0.249(5) Uani 1 1 d . . . . .
Cl12 Cl 0.9405(6) 0.7449(2) 0.2014(7) 0.265(5) Uani 1 1 d . . . . .
N7 N 0.8373(6) 0.5718(2) 0.3467(7) 0.082(3) Uani 1 1 d . . . . .
H7N H 0.845172 0.557002 0.390350 0.098 Uiso 1 1 calc R U . . .
N8 N 0.8672(6) 0.5766(2) 0.1591(6) 0.073(3) Uani 1 1 d . . . . .
H8N H 0.890031 0.565050 0.112849 0.088 Uiso 1 1 calc R U . . .
N9 N 0.7267(7) 0.6270(2) -0.3018(8) 0.090(3) Uani 1 1 d . . . . .
H9N H 0.704381 0.623321 -0.363973 0.109 Uiso 1 1 calc R U . . .
N10 N 0.7848(8) 0.6696(3) -0.2267(10) 0.110(4) Uani 1 1 d . . . . .
H10N H 0.792203 0.687482 -0.251243 0.132 Uiso 1 1 calc R U . . .
N11 N 0.7233(13) 0.7500(3) 0.2023(14) 0.168(5) Uani 1 1 d . U . . .
H11N H 0.711753 0.767457 0.227261 0.201 Uiso 1 1 calc R U . . .
N12 N 0.8147(12) 0.7144(3) 0.2691(13) 0.176(5) Uani 1 1 d . U . . .
H12N H 0.851594 0.714018 0.318456 0.211 Uiso 1 1 calc R U . . .
C43 C 0.7871(7) 0.5632(3) 0.2766(7) 0.072(3) Uani 1 1 d . . . . .
C44 C 0.7246(8) 0.5526(3) 0.3048(9) 0.083(4) Uani 1 1 d . . . . .
H44 H 0.713623 0.551661 0.369244 0.100 Uiso 1 1 calc R U . . .
C45 C 0.6800(8) 0.5438(3) 0.2381(9) 0.089(4) Uani 1 1 d . . . . .
H45 H 0.636775 0.536988 0.255270 0.107 Uiso 1 1 calc R U . . .
C46 C 0.6985(8) 0.5448(3) 0.1430(9) 0.081(4) Uani 1 1 d . . . . .
H46 H 0.668166 0.538113 0.096247 0.097 Uiso 1 1 calc R U . . .
C47 C 0.7577(7) 0.5551(2) 0.1184(7) 0.068(3) Uani 1 1 d . . . . .
H47 H 0.769223 0.555777 0.054083 0.082 Uiso 1 1 calc R U . . .
C48 C 0.8025(7) 0.5646(2) 0.1846(8) 0.069(3) Uani 1 1 d . . . . .
C49 C 0.8614(8) 0.6036(3) 0.1161(8) 0.082(4) Uani 1 1 d . . . . .
H49A H 0.837522 0.615136 0.159999 0.099 Uiso 1 1 calc R U . . .
H49B H 0.907918 0.610610 0.106520 0.099 Uiso 1 1 calc R U . . .
C50 C 0.8230(7) 0.6030(2) 0.0241(8) 0.072(3) Uani 1 1 d . . . . .
C51 C 0.8530(8) 0.5938(3) -0.0575(8) 0.081(4) Uani 1 1 d . . . . .
H51 H 0.897620 0.586572 -0.053069 0.097 Uiso 1 1 calc R U . . .
C52 C 0.7568(7) 0.6118(2) 0.0181(8) 0.073(3) Uani 1 1 d . . . . .
H52 H 0.734657 0.618038 0.072301 0.087 Uiso 1 1 calc R U . . .
C53 C 0.8215(7) 0.5947(2) -0.1422(8) 0.073(4) Uani 1 1 d . . . . .
H53 H 0.844861 0.589177 -0.196457 0.088 Uiso 1 1 calc R U . . .
C54 C 0.7213(8) 0.6115(2) -0.0705(9) 0.080(4) Uani 1 1 d . . . . .
H54 H 0.674651 0.616750 -0.074508 0.096 Uiso 1 1 calc R U . . .
C55 C 0.7543(8) 0.6038(3) -0.1496(8) 0.077(4) Uani 1 1 d . . . . .
C56 C 0.7151(8) 0.6018(2) -0.2420(9) 0.086(4) Uani 1 1 d . . . . .
H56A H 0.665665 0.599581 -0.230118 0.103 Uiso 1 1 calc R U . . .
H56B H 0.731082 0.586503 -0.277165 0.103 Uiso 1 1 calc R U . . .
C57 C 0.7951(9) 0.6309(3) -0.3211(9) 0.089(4) Uani 1 1 d . . . . .
C58 C 0.8405(11) 0.6141(4) -0.3716(9) 0.109(6) Uani 1 1 d . . . . .
H58 H 0.822061 0.598306 -0.395140 0.131 Uiso 1 1 calc R U . . .
C59 C 0.9056(10) 0.6188(3) -0.3877(9) 0.091(4) Uani 1 1 d . . . . .
H59 H 0.930787 0.607126 -0.425068 0.109 Uiso 1 1 calc R U . . .
C60 C 0.9358(11) 0.6389(3) -0.3543(11) 0.102(5) Uani 1 1 d . . . . .
H60 H 0.982765 0.642320 -0.365122 0.123 Uiso 1 1 calc R U . . .
C61 C 0.8930(16) 0.6563(4) -0.2979(14) 0.147(10) Uani 1 1 d . . . . .
H61 H 0.914762 0.671401 -0.274130 0.176 Uiso 1 1 calc R U . . .
C62 C 0.8286(8) 0.6532(3) -0.2772(9) 0.069(4) Uani 1 1 d . . . . .
C63 C 0.8066(9) 0.6700(3) -0.1284(12) 0.101(5) Uani 1 1 d . . . . .
H63A H 0.798786 0.652515 -0.102276 0.121 Uiso 1 1 calc R U . . .
H63B H 0.856651 0.673092 -0.125952 0.121 Uiso 1 1 calc R U . . .
C64 C 0.7745(11) 0.6886(3) -0.0670(13) 0.120(6) Uani 1 1 d . . . . .
C65 C 0.7937(11) 0.7147(3) -0.0691(12) 0.117(6) Uani 1 1 d . . . . .
H65 H 0.829000 0.720006 -0.109853 0.141 Uiso 1 1 calc R U . . .
C66 C 0.7170(10) 0.6826(3) -0.0101(13) 0.117(6) Uani 1 1 d . . . . .
H66 H 0.700466 0.665311 -0.011496 0.140 Uiso 1 1 calc R U . . .
C67 C 0.7633(13) 0.7324(4) -0.0147(15) 0.141(8) Uani 1 1 d . . . . .
H67 H 0.776799 0.749934 -0.020203 0.169 Uiso 1 1 calc R U . . .
C68 C 0.6857(12) 0.6991(3) 0.0439(13) 0.134(7) Uani 1 1 d . . . . .
H68 H 0.646776 0.694187 0.078790 0.161 Uiso 1 1 calc R U . . .
C69 C 0.7138(14) 0.7262(3) 0.0483(17) 0.160(10) Uani 1 1 d . . . . .
C70 C 0.6829(18) 0.7465(3) 0.120(2) 0.208(14) Uani 1 1 d . . . . .
H70A H 0.677864 0.763373 0.087678 0.249 Uiso 1 1 calc R U . . .
H70B H 0.636626 0.740685 0.137553 0.249 Uiso 1 1 calc R U . . .
C71 C 0.6971(13) 0.7303(3) 0.2733(11) 0.175(5) Uani 1 1 d D U . . .
C72 C 0.6348(11) 0.7319(3) 0.3143(13) 0.180(5) Uani 1 1 d D U . . .
H72 H 0.601093 0.743315 0.289411 0.216 Uiso 1 1 calc R U . . .
C73 C 0.6196(10) 0.7163(3) 0.3955(14) 0.185(6) Uani 1 1 d D U . . .
H73 H 0.575519 0.717112 0.422560 0.222 Uiso 1 1 calc R U . . .
C74 C 0.6688(12) 0.7003(3) 0.4333(12) 0.185(6) Uani 1 1 d D U . . .
H74 H 0.658964 0.690055 0.486698 0.222 Uiso 1 1 calc R U . . .
C75 C 0.7361(11) 0.6989(3) 0.3913(14) 0.182(5) Uani 1 1 d D U . . .
H75 H 0.770381 0.687948 0.417570 0.218 Uiso 1 1 calc R U . . .
C76 C 0.7500(10) 0.7136(4) 0.3138(14) 0.175(5) Uani 1 1 d D U . . .
C77 C 0.8246(13) 0.6919(4) 0.2048(13) 0.147(8) Uani 1 1 d . . . . .
H77A H 0.869447 0.693550 0.174159 0.176 Uiso 1 1 calc R U . . .
H77B H 0.788495 0.692158 0.155278 0.176 Uiso 1 1 calc R U . . .
C78 C 0.8219(11) 0.6659(4) 0.2568(13) 0.117(4) Uani 1 1 d . U . . .
C79 C 0.8750(11) 0.6577(4) 0.3036(12) 0.115(4) Uani 1 1 d . U . . .
H79 H 0.915208 0.668044 0.304368 0.138 Uiso 1 1 calc R U . . .
C80 C 0.7620(11) 0.6516(3) 0.2572(12) 0.116(4) Uani 1 1 d . U . . .
H80 H 0.722172 0.657710 0.224928 0.139 Uiso 1 1 calc R U . . .
C81 C 0.8758(10) 0.6329(3) 0.3564(11) 0.111(3) Uani 1 1 d . U . . .
H81 H 0.915531 0.627236 0.389805 0.133 Uiso 1 1 calc R U . . .
C82 C 0.7607(10) 0.6275(3) 0.3070(11) 0.110(3) Uani 1 1 d . U . . .
H82 H 0.719515 0.617709 0.306297 0.132 Uiso 1 1 calc R U . . .
C83 C 0.8155(10) 0.6183(3) 0.3548(11) 0.103(3) Uani 1 1 d . U . . .
C84 C 0.8146(9) 0.5948(3) 0.4071(9) 0.098(5) Uani 1 1 d . . . . .
H84A H 0.767736 0.591601 0.429874 0.117 Uiso 1 1 calc R U . . .
H84B H 0.845684 0.596372 0.462341 0.117 Uiso 1 1 calc R U . . .
O1G O 0.5838(7) 0.5588(2) 0.4475(9) 0.090(4) Uiso 0.752(12) 1 d . . P A 1
O2G O 0.6379(8) 0.6022(3) 0.5089(9) 0.098(4) Uiso 0.752(12) 1 d . . P A 1
C1G C 0.5478(11) 0.6005(3) 0.3935(13) 0.083(5) Uiso 0.752(12) 1 d . . P A 1
C2G C 0.5409(10) 0.5748(3) 0.3941(12) 0.076(5) Uiso 0.752(12) 1 d . . P A 1
C3G C 0.4951(10) 0.5612(3) 0.3337(12) 0.078(5) Uiso 0.752(12) 1 d . . P A 1
H3G H 0.495864 0.542893 0.331654 0.093 Uiso 0.752(12) 1 calc R U P A 1
C4G C 0.4484(11) 0.5752(3) 0.2766(13) 0.091(6) Uiso 0.752(12) 1 d . . P A 1
H4G H 0.415706 0.566598 0.237886 0.109 Uiso 0.752(12) 1 calc R U P A 1
C5G C 0.4519(12) 0.6028(4) 0.2789(14) 0.096(6) Uiso 0.752(12) 1 d . . P A 1
H5G H 0.420900 0.613155 0.243113 0.115 Uiso 0.752(12) 1 calc R U P A 1
C6G C 0.5037(13) 0.6143(5) 0.3369(16) 0.115(7) Uiso 0.752(12) 1 d . . P A 1
H6G H 0.507909 0.632578 0.336300 0.138 Uiso 0.752(12) 1 calc R U P A 1
C7G C 0.6006(11) 0.6148(3) 0.4526(13) 0.087(5) Uiso 0.752(12) 1 d . . P A 1
C8G C 0.6009(13) 0.6417(4) 0.4492(15) 0.109(7) Uiso 0.752(12) 1 d . . P A 1
H8G1 H 0.568384 0.647586 0.400803 0.163 Uiso 0.752(12) 1 calc R U P A 1
H8G2 H 0.587602 0.648578 0.510148 0.163 Uiso 0.752(12) 1 calc R U P A 1
H8G3 H 0.647000 0.647752 0.434434 0.163 Uiso 0.752(12) 1 calc R U P A 1
O2W O 0.672(4) 0.6177(13) 0.520(5) 0.17(2) Uiso 0.248(12) 1 d . . P A 2
O1W O 0.9104(13) 0.7149(4) 0.4331(16) 0.244(9) Uiso 1 1 d . . . . .
N1S N 0.6692(7) 0.5509(2) -0.0945(8) 0.082(3) Uani 1 1 d D . . . .
C1S C 0.7159(8) 0.5412(3) -0.1234(9) 0.077(4) Uani 1 1 d D . . . .
C1T C 0.7772(8) 0.5306(3) -0.1607(9) 0.088(4) Uani 1 1 d D . . . .
H1T1 H 0.793340 0.541752 -0.211273 0.131 Uiso 1 1 calc R U . . .
H1T2 H 0.767815 0.513303 -0.185261 0.131 Uiso 1 1 calc R U . . .
H1T3 H 0.812396 0.529625 -0.111073 0.131 Uiso 1 1 calc R U . . .
N2S N 0.5983(12) 0.6422(4) 0.1279(15) 0.181(8) Uiso 1 1 d . . . . .
C2S C 0.5881(13) 0.6197(4) 0.1128(15) 0.145(7) Uiso 1 1 d . . . . .
C2T C 0.5782(10) 0.5914(3) 0.1026(12) 0.115(5) Uiso 1 1 d . . . . .
H2T1 H 0.583289 0.583120 0.164060 0.173 Uiso 1 1 calc R U . . .
H2T2 H 0.612519 0.584459 0.060195 0.173 Uiso 1 1 calc R U . . .
H2T3 H 0.532233 0.587958 0.076919 0.173 Uiso 1 1 calc R U . . .
N3S N 0.784(2) 0.3961(8) 0.325(3) 0.35(2) Uiso 1 1 d D . . . .
C3S C 0.832(3) 0.3934(11) 0.371(4) 0.41(3) Uiso 1 1 d D . . . .
C3T C 0.879(2) 0.3831(9) 0.439(3) 0.36(3) Uiso 1 1 d D . . . .
H3T1 H 0.853946 0.374069 0.487619 0.545 Uiso 1 1 calc R U . . .
H3T2 H 0.905959 0.397174 0.466779 0.545 Uiso 1 1 calc R U . . .
H3T3 H 0.910106 0.370881 0.408187 0.545 Uiso 1 1 calc R U . . .

loop_
_atom_site_aniso_label
_atom_site_aniso_U_11
_atom_site_aniso_U_22
_atom_site_aniso_U_33
_atom_site_aniso_U_23
_atom_site_aniso_U_13
_atom_site_aniso_U_12
Pd1 0.0548(6) 0.0992(7) 0.0371(4) -0.0040(4) 0.0017(4) -0.0007(5)
Pd2 0.0593(7) 0.0914(7) 0.0516(5) 0.0005(4) 0.0017(4) -0.0046(5)
Pd3 0.0714(8) 0.1108(8) 0.0449(5) -0.0049(5) 0.0046(5) -0.0089(6)
Cl1 0.063(2) 0.101(2) 0.0474(14) -0.0096(14) 0.0035(13) -0.0008(16)
Cl2 0.066(2) 0.114(2) 0.0350(12) -0.0022(13) -0.0008(13) -0.0071(17)
Cl3 0.073(2) 0.095(2) 0.0545(15) 0.0001(14) 0.0023(15) -0.0067(17)
Cl4 0.067(2) 0.106(2) 0.0593(16) -0.0009(16) 0.0075(15) -0.0006(18)
Cl5 0.084(3) 0.114(3) 0.0635(18) -0.0032(17) 0.0066(17) 0.001(2)
Cl6 0.084(3) 0.128(3) 0.072(2) -0.0077(19) 0.0029(19) -0.015(2)
N1 0.052(6) 0.088(7) 0.055(5) -0.010(5) 0.004(5) -0.006(5)
N2 0.055(7) 0.102(7) 0.054(5) -0.010(5) 0.004(5) 0.006(6)
N3 0.061(7) 0.105(8) 0.061(6) 0.000(5) 0.002(5) -0.014(6)
N4 0.060(7) 0.091(7) 0.055(5) 0.004(5) -0.009(5) -0.006(5)
N5 0.056(7) 0.111(7) 0.038(4) 0.000(5) 0.004(4) -0.001(6)
N6 0.075(8) 0.134(9) 0.029(4) -0.005(5) 0.000(5) -0.022(7)
C1 0.066(9) 0.105(9) 0.048(6) -0.001(6) 0.008(6) -0.009(7)
C2 0.065(9) 0.110(10) 0.043(6) 0.005(6) -0.007(6) -0.002(8)
C3 0.077(10) 0.111(11) 0.044(6) 0.004(7) -0.004(6) -0.013(8)
C4 0.073(11) 0.125(11) 0.079(9) 0.019(8) 0.024(8) 0.008(9)
C5 0.064(9) 0.105(10) 0.059(7) -0.003(7) 0.006(6) 0.002(7)
C6 0.050(8) 0.093(8) 0.045(6) -0.002(6) 0.002(5) -0.001(6)
C7 0.038(7) 0.102(8) 0.052(6) -0.019(6) 0.009(5) -0.001(6)
C8 0.066(9) 0.096(8) 0.039(5) 0.002(6) -0.004(6) -0.004(7)
C9 0.065(9) 0.110(10) 0.046(6) 0.007(6) 0.013(6) -0.013(8)
C10 0.061(9) 0.100(9) 0.057(7) -0.003(6) 0.006(6) 0.003(7)
C11 0.073(10) 0.114(10) 0.051(7) 0.015(7) -0.003(7) 0.001(8)
C12 0.062(9) 0.105(9) 0.046(6) 0.008(6) 0.013(6) 0.007(7)
C13 0.059(9) 0.105(9) 0.056(7) -0.012(7) -0.005(6) -0.014(7)
C14 0.057(8) 0.099(8) 0.054(6) -0.013(6) -0.005(6) -0.001(7)
C15 0.078(10) 0.072(8) 0.063(7) -0.020(6) -0.005(7) -0.002(7)
C16 0.064(9) 0.109(11) 0.071(8) 0.002(7) 0.001(7) -0.005(8)
C17 0.124(17) 0.106(13) 0.112(13) -0.020(10) -0.015(12) 0.016(11)
C18 0.083(12) 0.081(9) 0.112(12) 0.016(9) 0.005(10) -0.009(8)
C19 0.082(11) 0.093(10) 0.090(10) -0.002(8) 0.016(9) 0.007(8)
C20 0.055(9) 0.092(10) 0.082(9) -0.002(7) -0.007(7) 0.005(7)
C21 0.056(9) 0.111(10) 0.072(8) -0.001(7) 0.022(7) 0.001(7)
C22 0.066(10) 0.109(10) 0.063(7) 0.021(7) 0.001(7) -0.015(8)
C23 0.064(9) 0.095(9) 0.053(6) 0.001(6) 0.003(6) 0.003(7)
C24 0.064(9) 0.102(9) 0.060(7) -0.008(6) 0.006(6) 0.008(8)
C25 0.064(10) 0.118(10) 0.058(7) -0.019(7) -0.015(7) 0.000(8)
C26 0.085(11) 0.089(9) 0.060(7) -0.001(7) 0.004(7) -0.002(8)
C27 0.046(8) 0.121(11) 0.056(7) -0.003(7) 0.004(6) -0.008(7)
C28 0.071(9) 0.104(9) 0.043(6) 0.003(6) -0.003(6) -0.001(7)
C29 0.028(6) 0.098(8) 0.026(4) -0.003(5) 0.005(4) -0.016(6)
C30 0.105(13) 0.116(11) 0.045(6) -0.006(7) -0.004(7) 0.014(10)
C31 0.084(13) 0.112(11) 0.098(11) -0.001(9) 0.011(9) -0.017(9)
C32 0.087(12) 0.108(11) 0.058(7) 0.004(7) -0.004(8) 0.001(9)
C33 0.060(10) 0.156(14) 0.054(7) -0.010(8) 0.011(7) 0.026(10)
C34 0.089(12) 0.111(10) 0.040(6) -0.003(6) 0.002(6) 0.013(9)
C35 0.059(9) 0.133(11) 0.038(6) -0.006(6) -0.003(6) -0.006(8)
C36 0.053(8) 0.102(9) 0.051(6) -0.007(6) 0.003(6) -0.002(7)
C37 0.061(9) 0.097(9) 0.060(7) -0.006(6) 0.010(6) 0.012(7)
C38 0.073(10) 0.100(9) 0.055(7) 0.005(6) 0.008(6) -0.003(7)
C39 0.078(10) 0.089(8) 0.044(6) -0.003(6) 0.005(6) -0.005(7)
C40 0.083(11) 0.116(10) 0.045(6) -0.002(7) 0.004(7) -0.006(8)
C41 0.052(8) 0.115(10) 0.034(5) 0.009(6) 0.013(5) -0.009(7)
C42 0.048(7) 0.105(9) 0.048(6) -0.002(6) -0.005(5) 0.012(6)
Pd4 0.0694(8) 0.1120(8) 0.0468(5) -0.0109(5) 0.0053(5) -0.0020(6)
Pd5 0.1033(11) 0.0885(8) 0.1155(10) 0.0193(7) 0.0272(8) 0.0091(7)
Pd6 0.255(3) 0.1322(13) 0.1729(17) -0.0489(11) 0.1090(18) -0.0707(15)
Cl7 0.087(3) 0.144(3) 0.0495(16) -0.0157(18) -0.0015(17) 0.005(2)
Cl8 0.077(2) 0.112(2) 0.0575(16) -0.0197(16) 0.0069(16) -0.0016(19)
Cl9 0.103(4) 0.116(3) 0.139(4) 0.038(3) 0.016(3) 0.015(3)
Cl10 0.136(5) 0.091(3) 0.199(5) 0.013(3) 0.045(4) 0.012(3)
Cl11 0.427(14) 0.123(4) 0.203(6) -0.056(4) 0.193(8) -0.100(6)
Cl12 0.255(11) 0.316(11) 0.229(9) -0.066(7) 0.116(8) -0.146(9)
N7 0.077(8) 0.117(8) 0.052(5) 0.000(5) 0.009(5) 0.002(7)
N8 0.068(8) 0.102(8) 0.051(5) -0.016(5) 0.009(5) 0.001(6)
N9 0.075(9) 0.125(9) 0.072(7) 0.027(6) 0.011(6) 0.020(7)
N10 0.125(13) 0.108(9) 0.099(9) 0.022(8) 0.002(9) -0.017(9)
N11 0.243(15) 0.104(8) 0.160(11) -0.037(7) 0.103(10) -0.021(9)
N12 0.241(14) 0.118(8) 0.173(11) -0.024(8) 0.105(10) -0.032(9)
C43 0.071(9) 0.102(9) 0.045(6) -0.004(6) 0.009(6) -0.009(7)
C44 0.088(11) 0.101(9) 0.062(7) 0.006(7) 0.023(8) -0.013(8)
C45 0.073(10) 0.134(12) 0.061(7) -0.007(8) 0.012(7) -0.011(9)
C46 0.068(10) 0.113(10) 0.061(7) -0.001(7) 0.010(7) -0.012(8)
C47 0.071(9) 0.092(8) 0.043(6) 0.002(6) 0.015(6) -0.006(7)
C48 0.065(9) 0.090(8) 0.051(6) -0.005(6) 0.003(6) 0.004(7)
C49 0.091(11) 0.102(10) 0.053(7) -0.008(7) 0.003(7) -0.005(8)
C50 0.064(9) 0.095(9) 0.057(7) 0.000(6) -0.006(6) 0.000(7)
C51 0.090(11) 0.101(9) 0.052(7) 0.008(6) 0.011(7) 0.014(8)
C52 0.063(9) 0.097(9) 0.058(7) -0.003(6) 0.019(6) -0.002(7)
C53 0.072(10) 0.092(9) 0.056(7) -0.010(6) 0.003(6) 0.015(7)
C54 0.082(11) 0.083(8) 0.075(8) -0.003(7) 0.009(8) 0.007(7)
C55 0.089(11) 0.090(9) 0.053(7) -0.002(6) -0.004(7) -0.007(8)
C56 0.105(13) 0.083(8) 0.069(8) 0.009(7) -0.008(8) -0.005(8)
C57 0.098(13) 0.101(10) 0.067(8) 0.021(7) 0.003(8) 0.033(9)
C58 0.134(18) 0.137(14) 0.057(8) -0.002(8) 0.025(10) 0.021(13)
C59 0.097(14) 0.118(13) 0.058(8) -0.003(8) 0.014(8) 0.007(10)
C60 0.122(15) 0.107(12) 0.080(10) 0.002(9) 0.043(10) 0.015(12)
C61 0.24(3) 0.099(12) 0.101(14) 0.043(11) -0.068(18) -0.036(16)
C62 0.069(10) 0.066(8) 0.072(8) 0.016(6) 0.036(7) 0.008(7)
C63 0.088(12) 0.081(9) 0.133(14) 0.006(9) 0.023(11) -0.005(8)
C64 0.152(19) 0.081(10) 0.129(14) -0.022(9) 0.048(13) -0.009(11)
C65 0.147(19) 0.096(11) 0.111(13) -0.022(9) 0.045(12) -0.031(11)
C66 0.122(16) 0.084(10) 0.146(15) -0.031(10) 0.051(13) -0.012(10)
C67 0.16(2) 0.128(15) 0.139(17) -0.017(13) 0.053(16) -0.029(15)
C68 0.18(2) 0.094(12) 0.133(14) 0.001(10) 0.061(14) -0.013(13)
C69 0.23(3) 0.068(10) 0.19(2) -0.009(11) 0.09(2) 0.018(13)
C70 0.31(4) 0.067(11) 0.25(3) 0.006(16) 0.10(3) 0.022(17)
C71 0.245(13) 0.109(7) 0.174(9) -0.026(6) 0.112(9) -0.027(7)
C72 0.251(13) 0.111(8) 0.183(10) -0.017(7) 0.112(10) -0.026(8)
C73 0.250(14) 0.121(9) 0.189(11) -0.008(8) 0.115(10) -0.029(9)
C74 0.249(14) 0.118(9) 0.192(11) -0.008(8) 0.118(10) -0.025(9)
C75 0.252(14) 0.115(8) 0.183(10) -0.018(7) 0.115(9) -0.030(9)
C76 0.245(13) 0.109(7) 0.173(9) -0.022(6) 0.109(9) -0.034(8)
C77 0.20(3) 0.124(14) 0.120(14) -0.033(12) 0.057(15) -0.023(15)
C78 0.114(9) 0.128(8) 0.109(8) -0.037(6) 0.023(7) -0.005(7)
C79 0.117(9) 0.129(8) 0.101(8) -0.042(6) 0.020(7) -0.015(7)
C80 0.107(8) 0.130(8) 0.113(8) -0.034(6) 0.033(7) 0.006(7)
C81 0.111(8) 0.134(8) 0.088(7) -0.038(6) 0.023(7) -0.012(7)
C82 0.101(8) 0.124(8) 0.104(8) -0.034(6) 0.030(7) 0.004(7)
C83 0.101(8) 0.125(8) 0.082(7) -0.039(6) 0.023(6) -0.008(6)
C84 0.095(12) 0.147(13) 0.053(7) -0.015(8) 0.030(8) -0.002(10)
N1S 0.082(10) 0.096(8) 0.067(7) 0.000(6) -0.009(7) -0.004(7)
C1S 0.058(10) 0.115(11) 0.058(7) -0.004(7) -0.011(7) -0.003(8)
C1T 0.087(12) 0.112(10) 0.064(7) -0.009(7) 0.006(8) 0.006(9)

loop_
_atom_type_symbol
_atom_type_description
_atom_type_scat_dispersion_real
_atom_type_scat_dispersion_imag
_atom_type_scat_source
C C 0.0033 0.0016
;
International Tables for Crystallography
(Vol. C, Tables 4.2.6.8 and 6.1.1.4)
;
H H 0.0000 0.0000
;
International Tables for Crystallography
(Vol. C, Table 6.1.1.4)
;
N N 0.0061 0.0033
;
International Tables for Crystallography
(Vol. C, Tables 4.2.6.8 and 6.1.1.4)
;
Pd Pd -0.9988 1.0072
;
International Tables for Crystallography
(Vol. C, Tables 4.2.6.8 and 6.1.1.4)
;
Cl Cl 0.1484 0.1585
;
International Tables for Crystallography
(Vol. C, Tables 4.2.6.8 and 6.1.1.4)
;
O O 0.0106 0.0060
;
International Tables for Crystallography
(Vol. C, Tables 4.2.6.8 and 6.1.1.4)
;

loop_
_geom_angle_atom_site_label_1
_geom_angle_atom_site_label_2
_geom_angle_atom_site_label_3
_geom_angle
_geom_angle_site_symmetry_1
_geom_angle_site_symmetry_3
_geom_angle_publ_flag
N1 Pd1 N2 85.3(4) . . ?
N1 Pd1 Cl2 171.0(3) . . ?
N2 Pd1 Cl2 90.3(3) . . ?
N1 Pd1 Cl1 90.7(3) . . ?
N2 Pd1 Cl1 174.3(3) . . ?
Cl2 Pd1 Cl1 94.16(11) . . ?
N3 Pd2 N4 83.9(4) . . ?
N3 Pd2 Cl3 90.6(3) . . ?
N4 Pd2 Cl3 174.5(3) . . ?
N3 Pd2 Cl4 176.8(3) . . ?
N4 Pd2 Cl4 93.2(3) . . ?
Cl3 Pd2 Cl4 92.29(13) . . ?
N6 Pd3 N5 85.0(4) . . ?
N6 Pd3 Cl6 92.0(3) . . ?
N5 Pd3 Cl6 176.3(3) . . ?
N6 Pd3 Cl5 174.8(3) . . ?
N5 Pd3 Cl5 91.4(3) . . ?
Cl6 Pd3 Cl5 91.68(15) . . ?
C1 N1 C42 112.5(10) . . ?
C1 N1 Pd1 107.3(7) . . ?
C42 N1 Pd1 112.3(7) . . ?
C1 N1 H1N 108.2 . . ?
C42 N1 H1N 108.2 . . ?
Pd1 N1 H1N 108.2 . . ?
C7 N2 C6 115.9(10) . . ?
C7 N2 Pd1 116.8(8) . . ?
C6 N2 Pd1 107.5(7) . . ?
C7 N2 H2N 105.2 . . ?
C6 N2 H2N 105.2 . . ?
Pd1 N2 H2N 105.2 . . ?
C15 N3 C14 115.7(10) . . ?
C15 N3 Pd2 108.1(8) . . ?
C14 N3 Pd2 109.9(7) . . ?
C15 N3 H3N 107.6 . . ?
C14 N3 H3N 107.6 . . ?
Pd2 N3 H3N 107.6 . . ?
C21 N4 C20 114.8(10) . . ?
C21 N4 Pd2 116.0(8) . . ?
C20 N4 Pd2 107.9(8) . . ?
C21 N4 H4N 105.8 . . ?
C20 N4 H4N 105.8 . . ?
Pd2 N4 H4N 105.8 . . ?
C28 N5 C29 114.3(9) . . ?
C28 N5 Pd3 109.3(7) . . ?
C29 N5 Pd3 107.6(6) . . ?
C28 N5 H5N 108.5 . . ?
C29 N5 H5N 108.5 . . ?
Pd3 N5 H5N 108.5 . . ?
C34 N6 C35 113.4(11) . . ?
C34 N6 Pd3 108.6(9) . . ?
C35 N6 Pd3 118.6(8) . . ?
C34 N6 H6N 105.0 . . ?
C35 N6 H6N 105.0 . . ?
Pd3 N6 H6N 105.0 . . ?
C2 C1 C6 117.5(12) . . ?
C2 C1 N1 122.6(11) . . ?
C6 C1 N1 119.9(10) . . ?
C3 C2 C1 121.8(12) . . ?
C3 C2 H2A 119.1 . . ?
C1 C2 H2A 119.1 . . ?
C2 C3 C4 121.5(12) . . ?
C2 C3 H3A 119.3 . . ?
C4 C3 H3A 119.3 . . ?
C5 C4 C3 116.9(14) . . ?
C5 C4 H4A 121.5 . . ?
C3 C4 H4A 121.5 . . ?
C6 C5 C4 118.9(12) . . ?
C6 C5 H5A 120.5 . . ?
C4 C5 H5A 120.5 . . ?
C5 C6 C1 123.2(11) . . ?
C5 C6 N2 121.4(10) . . ?
C1 C6 N2 115.3(11) . . ?
N2 C7 C8 111.2(9) . . ?
N2 C7 H7A 109.4 . . ?
C8 C7 H7A 109.4 . . ?
N2 C7 H7B 109.4 . . ?
C8 C7 H7B 109.4 . . ?
H7A C7 H7B 108.0 . . ?
C9 C8 C10 115.3(12) . . ?
C9 C8 C7 120.6(11) . . ?
C10 C8 C7 124.1(12) . . ?
C11 C9 C8 125.3(11) . . ?
C11 C9 H9A 117.4 . . ?
C8 C9 H9A 117.4 . . ?
C12 C10 C8 121.1(12) . . ?
C12 C10 H10A 119.5 . . ?
C8 C10 H10A 119.5 . . ?
C9 C11 C13 118.6(13) . . ?
C9 C11 H11A 120.7 . . ?
C13 C11 H11A 120.7 . . ?
C10 C12 C13 120.2(11) . . ?
C10 C12 H12A 119.9 . . ?
C13 C12 H12A 119.9 . . ?
C11 C13 C12 119.5(13) . . ?
C11 C13 C14 119.8(12) . . ?
C12 C13 C14 120.5(11) . . ?
N3 C14 C13 113.4(9) . . ?
N3 C14 H14A 108.9 . . ?
C13 C14 H14A 108.9 . . ?
N3 C14 H14B 108.9 . . ?
C13 C14 H14B 108.9 . . ?
H14A C14 H14B 107.7 . . ?
C20 C15 C16 121.6(12) . . ?
C20 C15 N3 118.7(12) . . ?
C16 C15 N3 119.4(13) . . ?
C15 C16 C17 114.8(15) . . ?
C15 C16 H16 122.6 . . ?
C17 C16 H16 122.6 . . ?
C18 C17 C16 121.4(16) . . ?
C18 C17 H17 119.3 . . ?
C16 C17 H17 119.3 . . ?
C19 C18 C17 122.2(15) . . ?
C19 C18 H18 118.9 . . ?
C17 C18 H18 118.9 . . ?
C18 C19 C20 116.9(15) . . ?
C18 C19 H19 121.5 . . ?
C20 C19 H19 121.5 . . ?
C15 C20 C19 122.8(13) . . ?
C15 C20 N4 117.7(12) . . ?
C19 C20 N4 119.0(13) . . ?
N4 C21 C22 111.8(10) . . ?
N4 C21 H21A 109.3 . . ?
C22 C21 H21A 109.3 . . ?
N4 C21 H21B 109.2 . . ?
C22 C21 H21B 109.3 . . ?
H21A C21 H21B 107.9 . . ?
C23 C22 C24 118.8(13) . . ?
C23 C22 C21 120.9(13) . . ?
C24 C22 C21 120.2(13) . . ?
C25 C23 C22 119.9(13) . . ?
C25 C23 H23 120.1 . . ?
C22 C23 H23 120.1 . . ?
C22 C24 C26 120.7(13) . . ?
C22 C24 H24 119.6 . . ?
C26 C24 H24 119.6 . . ?
C23 C25 C27 121.2(13) . . ?
C23 C25 H25 119.4 . . ?
C27 C25 H25 119.4 . . ?
C27 C26 C24 117.4(14) . . ?
C27 C26 H26 121.3 . . ?
C24 C26 H26 121.3 . . ?
C26 C27 C25 122.1(13) . . ?
C26 C27 C28 121.0(13) . . ?
C25 C27 C28 116.9(13) . . ?
C27 C28 N5 116.8(11) . . ?
C27 C28 H28A 108.1 . . ?
N5 C28 H28A 108.1 . . ?
C27 C28 H28B 108.1 . . ?
N5 C28 H28B 108.1 . . ?
H28A C28 H28B 107.3 . . ?
C34 C29 C30 127.8(13) . . ?
C34 C29 N5 113.9(11) . . ?
C30 C29 N5 118.3(10) . . ?
C29 C30 C31 115.5(14) . . ?
C29 C30 H30 122.3 . . ?
C31 C30 H30 122.3 . . ?
C32 C31 C30 119.0(15) . . ?
C32 C31 H31 120.5 . . ?
C30 C31 H31 120.5 . . ?
C33 C32 C31 122.3(15) . . ?
C33 C32 H32 118.8 . . ?
C31 C32 H32 118.8 . . ?
C32 C33 C34 121.4(15) . . ?
C32 C33 H33 119.3 . . ?
C34 C33 H33 119.3 . . ?
C29 C34 N6 121.9(13) . . ?
C29 C34 C33 113.8(14) . . ?
N6 C34 C33 124.1(14) . . ?
N6 C35 C36 108.4(10) . . ?
N6 C35 H35A 110.0 . . ?
C36 C35 H35A 110.0 . . ?
N6 C35 H35B 110.0 . . ?
C36 C35 H35B 110.0 . . ?
H35A C35 H35B 108.4 . . ?
C37 C36 C38 120.7(11) . . ?
C37 C36 C35 118.1(11) . . ?
C38 C36 C35 121.2(11) . . ?
C36 C37 C39 119.5(12) . . ?
C36 C37 H37 120.3 . . ?
C39 C37 H37 120.2 . . ?
C40 C38 C36 117.3(12) . . ?
C40 C38 H38 121.3 . . ?
C36 C38 H38 121.3 . . ?
C37 C39 C41 119.8(11) . . ?
C37 C39 H39 120.1 . . ?
C41 C39 H39 120.1 . . ?
C41 C40 C38 122.7(13) . . ?
C41 C40 H40 118.6 . . ?
C38 C40 H40 118.6 . . ?
C40 C41 C39 119.9(10) . . ?
C40 C41 C42 120.2(11) . . ?
C39 C41 C42 119.5(11) . . ?
C41 C42 N1 113.4(9) . . ?
C41 C42 H42A 108.9 . . ?
N1 C42 H42A 108.9 . . ?
C41 C42 H42B 108.9 . . ?
N1 C42 H42B 108.9 . . ?
H42A C42 H42B 107.7 . . ?
N7 Pd4 N8 84.2(4) . . ?
N7 Pd4 Cl8 174.8(3) . . ?
N8 Pd4 Cl8 91.0(3) . . ?
N7 Pd4 Cl7 91.4(3) . . ?
N8 Pd4 Cl7 175.2(3) . . ?
Cl8 Pd4 Cl7 93.52(14) . . ?
N9 Pd5 N10 83.6(6) . . ?
N9 Pd5 Cl9 91.0(4) . . ?
N10 Pd5 Cl9 174.6(4) . . ?
N9 Pd5 Cl10 172.2(4) . . ?
N10 Pd5 Cl10 93.7(4) . . ?
Cl9 Pd5 Cl10 91.6(2) . . ?
N11 Pd6 N12 87.1(9) . . ?
N11 Pd6 Cl11 89.4(6) . . ?
N12 Pd6 Cl11 176.0(6) . . ?
N11 Pd6 Cl12 176.9(7) . . ?
N12 Pd6 Cl12 90.1(7) . . ?
Cl11 Pd6 Cl12 93.3(4) . . ?
C43 N7 C84 115.3(11) . . ?
C43 N7 Pd4 107.3(7) . . ?
C84 N7 Pd4 114.0(9) . . ?
C43 N7 H7N 106.6 . . ?
C84 N7 H7N 106.6 . . ?
Pd4 N7 H7N 106.6 . . ?
C48 N8 C49 115.5(11) . . ?
C48 N8 Pd4 107.1(7) . . ?
C49 N8 Pd4 109.8(7) . . ?
C48 N8 H8N 108.1 . . ?
C49 N8 H8N 108.1 . . ?
Pd4 N8 H8N 108.1 . . ?
C57 N9 C56 112.0(11) . . ?
C57 N9 Pd5 109.7(10) . . ?
C56 N9 Pd5 119.0(9) . . ?
C57 N9 H9N 104.9 . . ?
C56 N9 H9N 104.9 . . ?
Pd5 N9 H9N 104.9 . . ?
C62 N10 C63 109.2(13) . . ?
C62 N10 Pd5 108.3(10) . . ?
C63 N10 Pd5 119.0(11) . . ?
C62 N10 H10N 106.6 . . ?
C63 N10 H10N 106.6 . . ?
Pd5 N10 H10N 106.6 . . ?
C70 N11 C71 106(2) . . ?
C70 N11 Pd6 120.7(18) . . ?
C71 N11 Pd6 109.5(17) . . ?
C70 N11 H11N 106.6 . . ?
C71 N11 H11N 106.6 . . ?
Pd6 N11 H11N 106.6 . . ?
C76 N12 C77 112.1(17) . . ?
C76 N12 Pd6 108.5(15) . . ?
C77 N12 Pd6 110.9(13) . . ?
C76 N12 H12N 108.4 . . ?
C77 N12 H12N 108.4 . . ?
Pd6 N12 H12N 108.4 . . ?
C48 C43 C44 120.6(12) . . ?
C48 C43 N7 119.3(12) . . ?
C44 C43 N7 120.1(11) . . ?
C45 C44 C43 118.7(12) . . ?
C45 C44 H44 120.6 . . ?
C43 C44 H44 120.6 . . ?
C44 C45 C46 119.3(14) . . ?
C44 C45 H45 120.3 . . ?
C46 C45 H45 120.3 . . ?
C47 C46 C45 120.6(13) . . ?
C47 C46 H46 119.7 . . ?
C45 C46 H46 119.7 . . ?
C46 C47 C48 120.8(12) . . ?
C46 C47 H47 119.6 . . ?
C48 C47 H47 119.6 . . ?
C43 C48 C47 119.9(13) . . ?
C43 C48 N8 118.3(11) . . ?
C47 C48 N8 121.8(11) . . ?
C50 C49 N8 111.4(10) . . ?
C50 C49 H49A 109.3 . . ?
N8 C49 H49A 109.3 . . ?
C50 C49 H49B 109.3 . . ?
N8 C49 H49B 109.3 . . ?
H49A C49 H49B 108.0 . . ?
C52 C50 C51 118.0(11) . . ?
C52 C50 C49 120.3(12) . . ?
C51 C50 C49 121.7(13) . . ?
C53 C51 C50 123.1(14) . . ?
C53 C51 H51 118.5 . . ?
C50 C51 H51 118.5 . . ?
C50 C52 C54 119.5(12) . . ?
C50 C52 H52 120.2 . . ?
C54 C52 H52 120.2 . . ?
C51 C53 C55 119.5(12) . . ?
C51 C53 H53 120.3 . . ?
C55 C53 H53 120.3 . . ?
C55 C54 C52 120.2(14) . . ?
C55 C54 H54 119.9 . . ?
C52 C54 H54 119.9 . . ?
C54 C55 C53 119.5(12) . . ?
C54 C55 C56 119.9(14) . . ?
C53 C55 C56 120.1(12) . . ?
C55 C56 N9 109.9(11) . . ?
C55 C56 H56A 109.7 . . ?
N9 C56 H56A 109.7 . . ?
C55 C56 H56B 109.7 . . ?
N9 C56 H56B 109.7 . . ?
H56A C56 H56B 108.2 . . ?
N9 C57 C58 128.0(17) . . ?
N9 C57 C62 117.0(14) . . ?
C58 C57 C62 114.6(16) . . ?
C59 C58 C57 125.1(19) . . ?
C59 C58 H58 117.4 . . ?
C57 C58 H58 117.4 . . ?
C60 C59 C58 121.7(18) . . ?
C60 C59 H59 119.2 . . ?
C58 C59 H59 119.2 . . ?
C59 C60 C61 115.9(19) . . ?
C59 C60 H60 122.1 . . ?
C61 C60 H60 122.0 . . ?
C62 C61 C60 127.2(18) . . ?
C62 C61 H61 116.4 . . ?
C60 C61 H61 116.4 . . ?
C61 C62 N10 129.4(17) . . ?
C61 C62 C57 115.1(15) . . ?
N10 C62 C57 115.1(14) . . ?
C64 C63 N10 117.8(15) . . ?
C64 C63 H63A 107.9 . . ?
N10 C63 H63A 107.9 . . ?
C64 C63 H63B 107.9 . . ?
N10 C63 H63B 107.9 . . ?
H63A C63 H63B 107.2 . . ?
C65 C64 C66 115.8(16) . . ?
C65 C64 C63 120.5(17) . . ?
C66 C64 C63 123.3(15) . . ?
C67 C65 C64 121.4(19) . . ?
C67 C65 H65 119.3 . . ?
C64 C65 H65 119.3 . . ?
C68 C66 C64 124.8(16) . . ?
C68 C66 H66 117.6 . . ?
C64 C66 H66 117.6 . . ?
C65 C67 C69 123.0(19) . . ?
C65 C67 H67 118.5 . . ?
C69 C67 H67 118.5 . . ?
C66 C68 C69 117.2(19) . . ?
C66 C68 H68 121.4 . . ?
C69 C68 H68 121.4 . . ?
C67 C69 C68 116.8(18) . . ?
C67 C69 C70 123.1(19) . . ?
C68 C69 C70 120(2) . . ?
N11 C70 C69 114(2) . . ?
N11 C70 H70A 108.8 . . ?
C69 C70 H70A 108.8 . . ?
N11 C70 H70B 108.8 . . ?
C69 C70 H70B 108.8 . . ?
H70A C70 H70B 107.7 . . ?
C72 C71 C76 119.7(9) . . ?
C72 C71 N11 123.8(18) . . ?
C76 C71 N11 114.5(19) . . ?
C71 C72 C73 120.6(9) . . ?
C71 C72 H72 119.7 . . ?
C73 C72 H72 119.7 . . ?
C74 C73 C72 119.9(9) . . ?
C74 C73 H73 120.0 . . ?
C72 C73 H73 120.0 . . ?
C73 C74 C75 119.9(9) . . ?
C73 C74 H74 120.1 . . ?
C75 C74 H74 120.1 . . ?
C76 C75 C74 119.9(9) . . ?
C76 C75 H75 120.0 . . ?
C74 C75 H75 120.0 . . ?
C75 C76 N12 124.6(19) . . ?
C75 C76 C71 119.9(9) . . ?
N12 C76 C71 115.5(19) . . ?
N12 C77 C78 112.3(15) . . ?
N12 C77 H77A 109.1 . . ?
C78 C77 H77A 109.1 . . ?
N12 C77 H77B 109.1 . . ?
C78 C77 H77B 109.1 . . ?
H77A C77 H77B 107.9 . . ?
C79 C78 C80 120(2) . . ?
C79 C78 C77 120(2) . . ?
C80 C78 C77 120(2) . . ?
C78 C79 C81 123(2) . . ?
C78 C79 H79 118.5 . . ?
C81 C79 H79 118.5 . . ?
C78 C80 C82 119(2) . . ?
C78 C80 H80 120.4 . . ?
C82 C80 H80 120.4 . . ?
C83 C81 C79 117.2(19) . . ?
C83 C81 H81 121.4 . . ?
C79 C81 H81 121.4 . . ?
C83 C82 C80 123(2) . . ?
C83 C82 H82 118.7 . . ?
C80 C82 H82 118.7 . . ?
C82 C83 C81 118.5(19) . . ?
C82 C83 C84 123.4(18) . . ?
C81 C83 C84 118.0(18) . . ?
C83 C84 N7 110.9(11) . . ?
C83 C84 H84A 109.5 . . ?
N7 C84 H84A 109.5 . . ?
C83 C84 H84B 109.5 . . ?
N7 C84 H84B 109.5 . . ?
H84A C84 H84B 108.1 . . ?
C2G C1G C6G 117.3(19) . . ?
C2G C1G C7G 123.3(17) . . ?
C6G C1G C7G 119.4(17) . . ?
C1G C2G O1G 122.3(16) . . ?
C1G C2G C3G 123.5(17) . . ?
O1G C2G C3G 113.9(14) . . ?
C2G C3G C4G 119.4(16) . . ?
C2G C3G H3G 120.3 . . ?
C4G C3G H3G 120.3 . . ?
C5G C4G C3G 118.0(18) . . ?
C5G C4G H4G 121.0 . . ?
C3G C4G H4G 121.0 . . ?
C6G C5G C4G 118(2) . . ?
C6G C5G H5G 121.2 . . ?
C4G C5G H5G 121.2 . . ?
C1G C6G C5G 124(2) . . ?
C1G C6G H6G 118.0 . . ?
C5G C6G H6G 118.0 . . ?
O2G C7G C8G 122.4(19) . . ?
O2G C7G C1G 119.1(17) . . ?
C8G C7G C1G 118.1(18) . . ?
C7G C8G H8G1 109.5 . . ?
C7G C8G H8G2 109.5 . . ?
H8G1 C8G H8G2 109.5 . . ?
C7G C8G H8G3 109.5 . . ?
H8G1 C8G H8G3 109.5 . . ?
H8G2 C8G H8G3 109.5 . . ?
N1S C1S C1T 176.1(18) . . ?
C1S C1T H1T1 109.5 . . ?
C1S C1T H1T2 109.5 . . ?
H1T1 C1T H1T2 109.5 . . ?
C1S C1T H1T3 109.5 . . ?
H1T1 C1T H1T3 109.5 . . ?
H1T2 C1T H1T3 109.5 . . ?
N2S C2S C2T 175(2) . . ?
C2S C2T H2T1 109.5 . . ?
C2S C2T H2T2 109.5 . . ?
H2T1 C2T H2T2 109.5 . . ?
C2S C2T H2T3 109.5 . . ?
H2T1 C2T H2T3 109.5 . . ?
H2T2 C2T H2T3 109.5 . . ?
N3S C3S C3T 162(6) . . ?
C3S C3T H3T1 109.5 . . ?
C3S C3T H3T2 109.4 . . ?
H3T1 C3T H3T2 109.5 . . ?
C3S C3T H3T3 109.5 . . ?
H3T1 C3T H3T3 109.5 . . ?
H3T2 C3T H3T3 109.5 . . ?

loop_
_geom_bond_atom_site_label_1
_geom_bond_atom_site_label_2
_geom_bond_distance
_geom_bond_site_symmetry_2
_geom_bond_publ_flag
Pd1 N1 2.030(9) . ?
Pd1 N2 2.040(10) . ?
Pd1 Cl2 2.311(3) . ?
Pd1 Cl1 2.316(3) . ?
Pd2 N3 2.025(11) . ?
Pd2 N4 2.081(10) . ?
Pd2 Cl3 2.307(3) . ?
Pd2 Cl4 2.308(4) . ?
Pd3 N6 1.999(12) . ?
Pd3 N5 2.028(10) . ?
Pd3 Cl6 2.280(4) . ?
Pd3 Cl5 2.287(4) . ?
N1 C1 1.438(16) . ?
N1 C42 1.522(15) . ?
N1 H1N 1.0000 . ?
N2 C7 1.474(14) . ?
N2 C6 1.512(14) . ?
N2 H2N 1.0000 . ?
N3 C15 1.466(15) . ?
N3 C14 1.484(15) . ?
N3 H3N 1.0000 . ?
N4 C21 1.468(15) . ?
N4 C20 1.468(17) . ?
N4 H4N 1.0000 . ?
N5 C28 1.510(13) . ?
N5 C29 1.530(15) . ?
N5 H5N 1.0000 . ?
N6 C34 1.438(17) . ?
N6 C35 1.527(16) . ?
N6 H6N 1.0000 . ?
C1 C2 1.385(16) . ?
C1 C6 1.389(16) . ?
C2 C3 1.310(17) . ?
C2 H2A 0.9500 . ?
C3 C4 1.427(19) . ?
C3 H3A 0.9500 . ?
C4 C5 1.423(17) . ?
C4 H4A 0.9500 . ?
C5 C6 1.335(16) . ?
C5 H5A 0.9500 . ?
C7 C8 1.484(16) . ?
C7 H7A 0.9900 . ?
C7 H7B 0.9900 . ?
C8 C9 1.371(17) . ?
C8 C10 1.412(16) . ?
C9 C11 1.349(18) . ?
C9 H9A 0.9500 . ?
C10 C12 1.377(17) . ?
C10 H10A 0.9500 . ?
C11 C13 1.381(17) . ?
C11 H11A 0.9500 . ?
C12 C13 1.386(17) . ?
C12 H12A 0.9500 . ?
C13 C14 1.555(18) . ?
C14 H14A 0.9900 . ?
C14 H14B 0.9900 . ?
C15 C20 1.343(19) . ?
C15 C16 1.405(18) . ?
C16 C17 1.43(2) . ?
C16 H16 0.9500 . ?
C17 C18 1.36(2) . ?
C17 H17 0.9500 . ?
C18 C19 1.35(2) . ?
C18 H18 0.9500 . ?
C19 C20 1.393(19) . ?
C19 H19 0.9500 . ?
C21 C22 1.536(18) . ?
C21 H21A 0.9900 . ?
C21 H21B 0.9900 . ?
C22 C23 1.397(18) . ?
C22 C24 1.415(19) . ?
C23 C25 1.375(18) . ?
C23 H23 0.9500 . ?
C24 C26 1.437(18) . ?
C24 H24 0.9500 . ?
C25 C27 1.385(19) . ?
C25 H25 0.9500 . ?
C26 C27 1.364(18) . ?
C26 H26 0.9500 . ?
C27 C28 1.502(17) . ?
C28 H28A 0.9900 . ?
C28 H28B 0.9900 . ?
C29 C34 1.330(17) . ?
C29 C30 1.360(18) . ?
C30 C31 1.44(2) . ?
C30 H30 0.9500 . ?
C31 C32 1.37(2) . ?
C31 H31 0.9500 . ?
C32 C33 1.31(2) . ?
C32 H32 0.9500 . ?
C33 C34 1.47(2) . ?
C33 H33 0.9500 . ?
C35 C36 1.548(14) . ?
C35 H35A 0.9900 . ?
C35 H35B 0.9900 . ?
C36 C37 1.366(17) . ?
C36 C38 1.421(17) . ?
C37 C39 1.390(16) . ?
C37 H37 0.9500 . ?
C38 C40 1.384(16) . ?
C38 H38 0.9500 . ?
C39 C41 1.400(16) . ?
C39 H39 0.9500 . ?
C40 C41 1.331(17) . ?
C40 H40 0.9500 . ?
C41 C42 1.493(14) . ?
C42 H42A 0.9900 . ?
C42 H42B 0.9900 . ?
Pd4 N7 2.056(12) . ?
Pd4 N8 2.066(9) . ?
Pd4 Cl8 2.289(4) . ?
Pd4 Cl7 2.301(3) . ?
Pd5 N9 1.986(12) . ?
Pd5 N10 2.056(15) . ?
Pd5 Cl9 2.284(5) . ?
Pd5 Cl10 2.293(5) . ?
Pd6 N11 1.92(3) . ?
Pd6 N12 2.025(17) . ?
Pd6 Cl11 2.298(7) . ?
Pd6 Cl12 2.326(12) . ?
N7 C43 1.459(15) . ?
N7 C84 1.537(17) . ?
N7 H7N 1.0000 . ?
N8 C48 1.458(16) . ?
N8 C49 1.529(16) . ?
N8 H8N 1.0000 . ?
N9 C57 1.384(19) . ?
N9 C56 1.579(16) . ?
N9 H9N 1.0000 . ?
N10 C62 1.413(19) . ?
N10 C63 1.460(19) . ?
N10 H10N 1.0000 . ?
N11 C70 1.42(3) . ?
N11 C71 1.53(2) . ?
N11 H11N 1.0000 . ?
N12 C76 1.43(2) . ?
N12 C77 1.50(2) . ?
N12 H12N 1.0000 . ?
C43 C48 1.356(16) . ?
C43 C44 1.403(18) . ?
C44 C45 1.358(18) . ?
C44 H44 0.9500 . ?
C45 C46 1.413(17) . ?
C45 H45 0.9500 . ?
C46 C47 1.326(18) . ?
C46 H46 0.9500 . ?
C47 C48 1.369(16) . ?
C47 H47 0.9500 . ?
C49 C50 1.503(16) . ?
C49 H49A 0.9900 . ?
C49 H49B 0.9900 . ?
C50 C52 1.372(18) . ?
C50 C51 1.397(17) . ?
C51 C53 1.347(16) . ?
C51 H51 0.9500 . ?
C52 C54 1.432(17) . ?
C52 H52 0.9500 . ?
C53 C55 1.396(19) . ?
C53 H53 0.9500 . ?
C54 C55 1.371(18) . ?
C54 H54 0.9500 . ?
C55 C56 1.518(16) . ?
C56 H56A 0.9900 . ?
C56 H56B 0.9900 . ?
C57 C58 1.45(2) . ?
C57 C62 1.46(2) . ?
C58 C59 1.32(2) . ?
C58 H58 0.9500 . ?
C59 C60 1.28(2) . ?
C59 H59 0.9500 . ?
C60 C61 1.48(3) . ?
C60 H60 0.9500 . ?
C61 C62 1.31(3) . ?
C61 H61 0.9500 . ?
C63 C64 1.45(2) . ?
C63 H63A 0.9900 . ?
C63 H63B 0.9900 . ?
C64 C65 1.40(2) . ?
C64 C66 1.43(2) . ?
C65 C67 1.34(2) . ?
C65 H65 0.9500 . ?
C66 C68 1.31(2) . ?
C66 H66 0.9500 . ?
C67 C69 1.37(3) . ?
C67 H67 0.9500 . ?
C68 C69 1.51(2) . ?
C68 H68 0.9500 . ?
C69 C70 1.59(3) . ?
C70 H70A 0.9900 . ?
C70 H70B 0.9900 . ?
C71 C72 1.36(2) . ?
C71 C76 1.46(2) . ?
C72 C73 1.45(2) . ?
C72 H72 0.9500 . ?
C73 C74 1.37(2) . ?
C73 H73 0.9500 . ?
C74 C75 1.46(2) . ?
C74 H74 0.9500 . ?
C75 C76 1.37(2) . ?
C75 H75 0.9500 . ?
C77 C78 1.54(3) . ?
C77 H77A 0.9900 . ?
C77 H77B 0.9900 . ?
C78 C79 1.29(2) . ?
C78 C80 1.38(3) . ?
C79 C81 1.49(2) . ?
C79 H79 0.9500 . ?
C80 C82 1.44(2) . ?
C80 H80 0.9500 . ?
C81 C83 1.40(2) . ?
C81 H81 0.9500 . ?
C82 C83 1.35(2) . ?
C82 H82 0.9500 . ?
C83 C84 1.43(2) . ?
C84 H84A 0.9900 . ?
C84 H84B 0.9900 . ?
O1G C2G 1.40(2) . ?
O2G C7G 1.26(2) . ?
C1G C2G 1.34(2) . ?
C1G C6G 1.37(3) . ?
C1G C7G 1.51(3) . ?
C2G C3G 1.42(2) . ?
C3G C4G 1.41(2) . ?
C3G H3G 0.9500 . ?
C4G C5G 1.43(2) . ?
C4G H4G 0.9500 . ?
C5G C6G 1.42(3) . ?
C5G H5G 0.9500 . ?
C6G H6G 0.9500 . ?
C7G C8G 1.39(2) . ?
C8G H8G1 0.9800 . ?
C8G H8G2 0.9800 . ?
C8G H8G3 0.9800 . ?
N1S C1S 1.125(17) . ?
C1S C1T 1.43(2) . ?
C1T H1T1 0.9800 . ?
C1T H1T2 0.9800 . ?
C1T H1T3 0.9800 . ?
N2S C2S 1.20(2) . ?
C2S C2T 1.48(2) . ?
C2T H2T1 0.9800 . ?
C2T H2T2 0.9800 . ?
C2T H2T3 0.9800 . ?
N3S C3S 1.133(19) . ?
C3S C3T 1.43(2) . ?
C3T H3T1 0.9800 . ?
C3T H3T2 0.9800 . ?
C3T H3T3 0.9800 . ?

loop_
_geom_hbond_atom_site_label_D
_geom_hbond_atom_site_label_H
_geom_hbond_atom_site_label_A
_geom_hbond_site_symmetry_D
_geom_hbond_site_symmetry_H
_geom_hbond_site_symmetry_A
_geom_hbond_distance_DA
_geom_hbond_distance_DH
_geom_hbond_distance_HA
_geom_hbond_angle_DHA
_geom_hbond_publ_flag
N1 H1N Cl2 . . 3_765 3.279(11) 1.000 2.329 158.1 no
N2 H2N Cl8 . . 3_765 3.229(10) 1.000 2.361 144.7 no
N3 H3N Cl3 . . 3_665 3.230(10) 1.000 2.323 150.4 no
N4 H4N N1S . . 3_665 2.945(16) 1.000 2.080 143.7 no
N5 H5N Cl4 . . 3_666 3.283(10) 1.000 2.452 140.2 no
N6 H6N Cl2 . . 1_556 3.112(9) 1.000 2.145 162.3 no
N8 H8N Cl1 . . . 3.295(10) 1.000 2.318 165.4 no
N9 H9N O2W^b . . 1_554 2.782 1.000 1.785 174.8 no
N10 H10N Cl11 . . 4_575 3.181(15) 1.000 2.297 146.7 no
N11 H11N Cl10 . . 4_576 3.16(2) 1.000 2.214 156.5 no
N12 H12N O1W . . . 2.97(3) 1.000 1.983 168.9 no

loop_
_geom_torsion_atom_site_label_1
_geom_torsion_atom_site_label_2
_geom_torsion_atom_site_label_3
_geom_torsion_atom_site_label_4
_geom_torsion
_geom_torsion_site_symmetry_1
_geom_torsion_site_symmetry_2
_geom_torsion_site_symmetry_3
_geom_torsion_site_symmetry_4
_geom_torsion_publ_flag
C42 N1 C1 C2 -75.3(15) . . . . ?
Pd1 N1 C1 C2 160.7(11) . . . . ?
C42 N1 C1 C6 103.8(13) . . . . ?
Pd1 N1 C1 C6 -20.3(14) . . . . ?
C6 C1 C2 C3 -1(2) . . . . ?
N1 C1 C2 C3 178.5(13) . . . . ?
C1 C2 C3 C4 -3(2) . . . . ?
C2 C3 C4 C5 5(2) . . . . ?
C3 C4 C5 C6 -4(2) . . . . ?
C4 C5 C6 C1 1(2) . . . . ?
C4 C5 C6 N2 175.6(12) . . . . ?
C2 C1 C6 C5 2(2) . . . . ?
N1 C1 C6 C5 -177.4(12) . . . . ?
C2 C1 C6 N2 -173.5(11) . . . . ?
N1 C1 C6 N2 7.4(17) . . . . ?
C7 N2 C6 C5 61.5(15) . . . . ?
Pd1 N2 C6 C5 -165.8(10) . . . . ?
C7 N2 C6 C1 -123.2(12) . . . . ?
Pd1 N2 C6 C1 9.5(13) . . . . ?
C6 N2 C7 C8 72.3(13) . . . . ?
Pd1 N2 C7 C8 -55.9(12) . . . . ?
N2 C7 C8 C9 97.5(13) . . . . ?
N2 C7 C8 C10 -81.9(15) . . . . ?
C10 C8 C9 C11 3.6(19) . . . . ?
C7 C8 C9 C11 -175.9(12) . . . . ?
C9 C8 C10 C12 -1.7(18) . . . . ?
C7 C8 C10 C12 177.8(12) . . . . ?
C8 C9 C11 C13 -3(2) . . . . ?
C8 C10 C12 C13 -1.0(19) . . . . ?
C9 C11 C13 C12 -0.4(19) . . . . ?
C9 C11 C13 C14 -175.8(12) . . . . ?
C10 C12 C13 C11 2.1(19) . . . . ?
C10 C12 C13 C14 177.5(11) . . . . ?
C15 N3 C14 C13 61.2(14) . . . . ?
Pd2 N3 C14 C13 -176.1(9) . . . . ?
C11 C13 C14 N3 76.4(15) . . . . ?
C12 C13 C14 N3 -99.0(13) . . . . ?
C14 N3 C15 C20 102.7(14) . . . . ?
Pd2 N3 C15 C20 -21.0(14) . . . . ?
C14 N3 C15 C16 -71.9(14) . . . . ?
Pd2 N3 C15 C16 164.4(9) . . . . ?
C20 C15 C16 C17 -1.4(19) . . . . ?
N3 C15 C16 C17 173.0(12) . . . . ?
C15 C16 C17 C18 0(2) . . . . ?
C16 C17 C18 C19 4(3) . . . . ?
C17 C18 C19 C20 -6(2) . . . . ?
C16 C15 C20 C19 -1(2) . . . . ?
N3 C15 C20 C19 -175.4(12) . . . . ?
C16 C15 C20 N4 -173.1(11) . . . . ?
N3 C15 C20 N4 12.5(17) . . . . ?
C18 C19 C20 C15 4(2) . . . . ?
C18 C19 C20 N4 176.6(12) . . . . ?
C21 N4 C20 C15 -128.3(12) . . . . ?
Pd2 N4 C20 C15 2.7(13) . . . . ?
C21 N4 C20 C19 59.2(15) . . . . ?
Pd2 N4 C20 C19 -169.8(10) . . . . ?
C20 N4 C21 C22 78.8(14) . . . . ?
Pd2 N4 C21 C22 -48.1(14) . . . . ?
N4 C21 C22 C23 89.1(14) . . . . ?
N4 C21 C22 C24 -86.3(15) . . . . ?
C24 C22 C23 C25 0.8(18) . . . . ?
C21 C22 C23 C25 -174.7(11) . . . . ?
C23 C22 C24 C26 -1.0(18) . . . . ?
C21 C22 C24 C26 174.5(11) . . . . ?
C22 C23 C25 C27 0.0(19) . . . . ?
C22 C24 C26 C27 0.4(18) . . . . ?
C24 C26 C27 C25 0.4(19) . . . . ?
C24 C26 C27 C28 179.9(11) . . . . ?
C23 C25 C27 C26 -1(2) . . . . ?
C23 C25 C27 C28 179.9(11) . . . . ?
C26 C27 C28 N5 -96.8(14) . . . . ?
C25 C27 C28 N5 82.7(15) . . . . ?
C29 N5 C28 C27 74.0(14) . . . . ?
Pd3 N5 C28 C27 -165.4(10) . . . . ?
C28 N5 C29 C34 105.3(11) . . . . ?
Pd3 N5 C29 C34 -16.3(10) . . . . ?
C28 N5 C29 C30 -71.6(13) . . . . ?
Pd3 N5 C29 C30 166.8(8) . . . . ?
C34 C29 C30 C31 3.7(19) . . . . ?
N5 C29 C30 C31 -179.9(10) . . . . ?
C29 C30 C31 C32 -3(2) . . . . ?
C30 C31 C32 C33 0(2) . . . . ?
C31 C32 C33 C34 3(2) . . . . ?
C30 C29 C34 N6 -176.3(11) . . . . ?
N5 C29 C34 N6 7.2(15) . . . . ?
C30 C29 C34 C33 -0.8(17) . . . . ?
N5 C29 C34 C33 -177.3(9) . . . . ?
C35 N6 C34 C29 -128.1(12) . . . . ?
Pd3 N6 C34 C29 6.0(13) . . . . ?
C35 N6 C34 C33 56.9(14) . . . . ?
Pd3 N6 C34 C33 -169.0(9) . . . . ?
C32 C33 C34 C29 -2.8(18) . . . . ?
C32 C33 C34 N6 172.5(12) . . . . ?
C34 N6 C35 C36 77.0(13) . . . . ?
Pd3 N6 C35 C36 -52.1(12) . . . . ?
N6 C35 C36 C37 99.7(14) . . . . ?
N6 C35 C36 C38 -80.3(15) . . . . ?
C38 C36 C37 C39 -2(2) . . . . ?
C35 C36 C37 C39 178.3(12) . . . . ?
C37 C36 C38 C40 1(2) . . . . ?
C35 C36 C38 C40 -179.1(12) . . . . ?
C36 C37 C39 C41 2(2) . . . . ?
C36 C38 C40 C41 0(2) . . . . ?
C38 C40 C41 C39 1(2) . . . . ?
C38 C40 C41 C42 173.3(13) . . . . ?
C37 C39 C41 C40 -2(2) . . . . ?
C37 C39 C41 C42 -174.1(12) . . . . ?
C40 C41 C42 N1 -91.7(15) . . . . ?
C39 C41 C42 N1 80.9(15) . . . . ?
C1 N1 C42 C41 69.4(13) . . . . ?
Pd1 N1 C42 C41 -169.4(8) . . . . ?
C84 N7 C43 C48 117.5(14) . . . . ?
Pd4 N7 C43 C48 -10.6(15) . . . . ?
C84 N7 C43 C44 -64.7(17) . . . . ?
Pd4 N7 C43 C44 167.2(11) . . . . ?
C48 C43 C44 C45 0(2) . . . . ?
N7 C43 C44 C45 -177.5(13) . . . . ?
C43 C44 C45 C46 2(2) . . . . ?
C44 C45 C46 C47 -2(2) . . . . ?
C45 C46 C47 C48 1(2) . . . . ?
C44 C43 C48 C47 -2(2) . . . . ?
N7 C43 C48 C47 176.0(11) . . . . ?
C44 C43 C48 N8 177.9(12) . . . . ?
N7 C43 C48 N8 -4.3(18) . . . . ?
C46 C47 C48 C43 1(2) . . . . ?
C46 C47 C48 N8 -178.4(12) . . . . ?
C49 N8 C48 C43 -106.0(13) . . . . ?
Pd4 N8 C48 C43 16.6(14) . . . . ?
C49 N8 C48 C47 73.7(14) . . . . ?
Pd4 N8 C48 C47 -163.6(10) . . . . ?
C48 N8 C49 C50 -64.0(14) . . . . ?
Pd4 N8 C49 C50 174.8(9) . . . . ?
N8 C49 C50 C52 104.9(14) . . . . ?
N8 C49 C50 C51 -75.5(16) . . . . ?
C52 C50 C51 C53 4(2) . . . . ?
C49 C50 C51 C53 -175.3(13) . . . . ?
C51 C50 C52 C54 -0.6(19) . . . . ?
C49 C50 C52 C54 179.0(11) . . . . ?
C50 C51 C53 C55 -4(2) . . . . ?
C50 C52 C54 C55 -3.3(19) . . . . ?
C52 C54 C55 C53 4(2) . . . . ?
C52 C54 C55 C56 175.8(11) . . . . ?
C51 C53 C55 C54 0(2) . . . . ?
C51 C53 C55 C56 -172.3(12) . . . . ?
C54 C55 C56 N9 97.6(15) . . . . ?
C53 C55 C56 N9 -90.4(15) . . . . ?
C57 N9 C56 C55 59.8(16) . . . . ?
Pd5 N9 C56 C55 -69.9(15) . . . . ?
C56 N9 C57 C58 60.1(17) . . . . ?
Pd5 N9 C57 C58 -165.4(11) . . . . ?
C56 N9 C57 C62 -112.6(12) . . . . ?
Pd5 N9 C57 C62 21.8(13) . . . . ?
N9 C57 C58 C59 -180.0(14) . . . . ?
C62 C57 C58 C59 -7(2) . . . . ?
C57 C58 C59 C60 4(3) . . . . ?
C58 C59 C60 C61 -1(2) . . . . ?
C59 C60 C61 C62 1(2) . . . . ?
C60 C61 C62 N10 -177.4(14) . . . . ?
C60 C61 C62 C57 -5(2) . . . . ?
C63 N10 C62 C61 -69.3(19) . . . . ?
Pd5 N10 C62 C61 159.7(14) . . . . ?
C63 N10 C62 C57 118.1(13) . . . . ?
Pd5 N10 C62 C57 -12.9(13) . . . . ?
N9 C57 C62 C61 -179.3(12) . . . . ?
C58 C57 C62 C61 6.9(18) . . . . ?
N9 C57 C62 N10 -5.6(16) . . . . ?
C58 C57 C62 N10 -179.3(12) . . . . ?
C62 N10 C63 C64 171.3(14) . . . . ?
Pd5 N10 C63 C64 -63.8(17) . . . . ?
N10 C63 C64 C65 -77(2) . . . . ?
N10 C63 C64 C66 95(2) . . . . ?
C66 C64 C65 C67 5(3) . . . . ?
C63 C64 C65 C67 178(2) . . . . ?
C65 C64 C66 C68 -5(3) . . . . ?
C63 C64 C66 C68 -178(2) . . . . ?
C64 C65 C67 C69 2(4) . . . . ?
C64 C66 C68 C69 -2(3) . . . . ?
C65 C67 C69 C68 -10(4) . . . . ?
C65 C67 C69 C70 174(2) . . . . ?
C66 C68 C69 C67 9(4) . . . . ?
C66 C68 C69 C70 -174(2) . . . . ?
C71 N11 C70 C69 -90(2) . . . . ?
Pd6 N11 C70 C69 35(3) . . . . ?
C67 C69 C70 N11 -83(3) . . . . ?
C68 C69 C70 N11 101(3) . . . . ?
C70 N11 C71 C72 -70(2) . . . . ?
Pd6 N11 C71 C72 158.6(12) . . . . ?
C70 N11 C71 C76 126.4(19) . . . . ?
Pd6 N11 C71 C76 -5.4(16) . . . . ?
C76 C71 C72 C73 -2.7(18) . . . . ?
N11 C71 C72 C73 -165.9(17) . . . . ?
C71 C72 C73 C74 1.8(18) . . . . ?
C72 C73 C74 C75 -0.3(18) . . . . ?
C73 C74 C75 C76 -0.4(18) . . . . ?
C74 C75 C76 N12 177.9(17) . . . . ?
C74 C75 C76 C71 -0.5(18) . . . . ?
C77 N12 C76 C75 81(2) . . . . ?
Pd6 N12 C76 C75 -156.3(12) . . . . ?
C77 N12 C76 C71 -100.7(19) . . . . ?
Pd6 N12 C76 C71 22.1(18) . . . . ?
C72 C71 C76 C75 2.0(18) . . . . ?
N11 C71 C76 C75 166.7(15) . . . . ?
C72 C71 C76 N12 -176.5(16) . . . . ?
N11 C71 C76 N12 -11.8(19) . . . . ?
C76 N12 C77 C78 -60(3) . . . . ?
Pd6 N12 C77 C78 178.2(16) . . . . ?
N12 C77 C78 C79 -80(3) . . . . ?
N12 C77 C78 C80 97(2) . . . . ?
C80 C78 C79 C81 2(3) . . . . ?
C77 C78 C79 C81 179.3(14) . . . . ?
C79 C78 C80 C82 -2(3) . . . . ?
C77 C78 C80 C82 -179.4(14) . . . . ?
C78 C79 C81 C83 -1(2) . . . . ?
C78 C80 C82 C83 1(2) . . . . ?
C80 C82 C83 C81 1(2) . . . . ?
C80 C82 C83 C84 177.9(14) . . . . ?
C79 C81 C83 C82 -1(2) . . . . ?
C79 C81 C83 C84 -178.2(13) . . . . ?
C82 C83 C84 N7 92.1(18) . . . . ?
C81 C83 C84 N7 -90.6(16) . . . . ?
C43 N7 C84 C83 -73.9(17) . . . . ?
Pd4 N7 C84 C83 50.8(16) . . . . ?
C6G C1G C2G O1G 178.7(19) . . . . ?
C7G C1G C2G O1G -2(3) . . . . ?
C6G C1G C2G C3G 6(3) . . . . ?
C7G C1G C2G C3G -175.0(19) . . . . ?
C1G C2G C3G C4G -7(3) . . . . ?
O1G C2G C3G C4G 179.3(17) . . . . ?
C2G C3G C4G C5G 3(3) . . . . ?
C3G C4G C5G C6G 2(3) . . . . ?
C2G C1G C6G C5G 0(3) . . . . ?
C7G C1G C6G C5G -180(2) . . . . ?
C4G C5G C6G C1G -3(4) . . . . ?
C2G C1G C7G O2G -4(3) . . . . ?
C6G C1G C7G O2G 175(2) . . . . ?
C2G C1G C7G C8G -177(2) . . . . ?
C6G C1G C7G C8G 2(3) . . . . ?
